data_4512931
loop_
_publ_author_name
'Titi, Hatem M.'
'Nandi, Goutam'
'Tripuramallu, Bharat Kumar'
'Goldberg, Israel'

_publ_section_title
;
 Exploring Supramolecular Self-Assembly of Tetraarylporphyrins by Halogen
 Interactions. 3. Tin(L)2(A2B2-Porphyrin) Arrays Supported by Concerted
 Halogen and Hydrogen Bonding
;
_journal_issue 6
_journal_name_full 'Crystal Growth &amp; Design'
_journal_page_first 3063
_journal_paper_doi 10.1021/acs.cgd.5b00543
_journal_volume 15
_journal_year 2015
_chemical_formula_moiety 'C54 H32 I4 N6 O2 Sn'
_chemical_formula_sum 'C54 H32 I4 N6 O2 Sn'
_chemical_formula_weight 1423.14
_space_group_crystal_system monoclinic
_space_group_IT_number 15
_space_group_name_Hall '-C 2yc'
_space_group_name_H-M_alt 'C 1 2/c 1'
_symmetry_space_group_name_Hall '-C 2yc'
_symmetry_space_group_name_H-M 'C 1 2/c 1'
_atom_sites_solution_hydrogens geom
_atom_sites_solution_primary direct
_atom_sites_solution_secondary difmap
_audit_creation_method SHELXL
_cell_angle_alpha 90
_cell_angle_beta 107.8540(10)
_cell_angle_gamma 90
_cell_formula_units_Z 4
_cell_length_a 26.1417(6)
_cell_length_b 9.2708(2)
_cell_length_c 25.2635(6)
_cell_measurement_reflns_used 6061
_cell_measurement_temperature 110(2)
_cell_measurement_theta_max 28.33
_cell_measurement_theta_min 2.34
_cell_volume 5827.9(2)
_computing_cell_refinement 'Saint, Bruker-AXS'
_computing_data_collection 'Apex2, Bruker-AXS'
_computing_data_reduction 'Saint, Bruker-AXS'
_computing_structure_refinement 'SHELXL-2014/7 (Sheldrick, 2015)'
_computing_structure_solution 'SHELXTL-2014 (Sheldrick, 2015)'
_diffrn_ambient_temperature 110(2)
_diffrn_detector_area_resol_mean 1.75
_diffrn_measured_fraction_theta_full 0.995
_diffrn_measured_fraction_theta_max 0.996
_diffrn_measurement_device_type 'ApexdDuo, Bruker-AXS'
_diffrn_measurement_method '1 deg.  \f and \w scans'
_diffrn_radiation_type MoK\a
_diffrn_radiation_wavelength 0.71073
_diffrn_reflns_av_R_equivalents 0.0292
_diffrn_reflns_av_unetI/netI 0.0364
_diffrn_reflns_laue_measured_fraction_full 0.995
_diffrn_reflns_laue_measured_fraction_max 0.996
_diffrn_reflns_limit_h_max 34
_diffrn_reflns_limit_h_min -34
_diffrn_reflns_limit_k_max 11
_diffrn_reflns_limit_k_min -12
_diffrn_reflns_limit_l_max 33
_diffrn_reflns_limit_l_min -33
_diffrn_reflns_number 21086
_diffrn_reflns_point_group_measured_fraction_full 0.995
_diffrn_reflns_point_group_measured_fraction_max 0.996
_diffrn_reflns_theta_full 25.242
_diffrn_reflns_theta_max 28.333
_diffrn_reflns_theta_min 1.637
_diffrn_source 'ImuS micro-focus'
_exptl_absorpt_coefficient_mu 2.598
_exptl_absorpt_correction_T_max 0.599
_exptl_absorpt_correction_T_min 0.510
_exptl_absorpt_correction_type multi-scan
_exptl_absorpt_process_details multi-scan
_exptl_crystal_colour red
_exptl_crystal_density_diffrn 1.622
_exptl_crystal_description prism
_exptl_crystal_F_000 2704
_exptl_crystal_size_max 0.300
_exptl_crystal_size_mid 0.240
_exptl_crystal_size_min 0.220
_platon_squeeze_details
;
molecules of disordered DMF solvent
;
_refine_diff_density_max 2.423
_refine_diff_density_min -2.106
_refine_diff_density_rms 0.139
_refine_ls_extinction_method none
_refine_ls_goodness_of_fit_ref 1.059
_refine_ls_hydrogen_treatment constr
_refine_ls_matrix_type full
_refine_ls_number_parameters 304
_refine_ls_number_reflns 7257
_refine_ls_number_restraints 30
_refine_ls_restrained_S_all 1.067
_refine_ls_R_factor_all 0.0480
_refine_ls_R_factor_gt 0.0392
_refine_ls_shift/su_max 0.039
_refine_ls_shift/su_mean 0.003
_refine_ls_structure_factor_coef Fsqd
_refine_ls_weighting_details 'w=1/[\s^2^(Fo^2^)+(0.0572P)^2^+1.1840P] where P=(Fo^2^+2Fc^2^)/3'
_refine_ls_weighting_scheme calc
_refine_ls_wR_factor_gt 0.1017
_refine_ls_wR_factor_ref 0.1064
_reflns_Friedel_coverage 0.000
_reflns_number_gt 6030
_reflns_number_total 7257
_reflns_threshold_expression 'I > 2\s(I)'
_cod_data_source_file cg5b00543_si_001.cif
_cod_data_source_block ti91sq-1
_cod_depositor_comments 'Adding full bibliography for 4512931--4512939.cif.'
_cod_database_code 4512931
_shelx_shelxl_version_number 2014/7
_shelx_space_group_comment
;
The symmetry employed for this shelxl refinement is uniquely defined
by the following loop, which should always be used as a source of
symmetry information in preference to the above space-group names.
They are only intended as comments.
;
_shelx_estimated_absorpt_t_min 0.510
_shelx_estimated_absorpt_t_max 0.599
_exptl_absorpt_special_details 'Sadabs, Bruker-AXS'

loop_
_space_group_symop_operation_xyz
'x, y, z'
'-x, y, -z+1/2'
'x+1/2, y+1/2, z'
'-x+1/2, y+1/2, -z+1/2'
'-x, -y, -z'
'x, -y, z-1/2'
'-x+1/2, -y+1/2, -z'
'x+1/2, -y+1/2, z-1/2'

loop_
_atom_site_label
_atom_site_type_symbol
_atom_site_fract_x
_atom_site_fract_y
_atom_site_fract_z
_atom_site_U_iso_or_equiv
_atom_site_adp_type
_atom_site_occupancy
_atom_site_site_symmetry_order
_atom_site_calc_flag
_atom_site_refinement_flags_posn
_atom_site_refinement_flags_adp
_atom_site_refinement_flags_occupancy
Sn Sn 0.2500 0.2500 0.5000 0.01555(9) Uani 1 2 d S . P
C1 C 0.22498(16) 0.2952(4) 0.35789(14) 0.0193(8) Uani 1 1 d . . .
C2 C 0.26920(16) 0.3702(4) 0.39290(14) 0.0185(7) Uani 1 1 d . . .
C3 C 0.30361(18) 0.4682(5) 0.37593(15) 0.0244(8) Uani 1 1 d . . .
H3 H 0.3003 0.4951 0.3387 0.029 Uiso 1 1 calc R U .
C4 C 0.34171(17) 0.5157(5) 0.42211(15) 0.0246(8) Uani 1 1 d . . .
H4 H 0.3703 0.5798 0.4230 0.030 Uiso 1 1 calc R U .
C5 C 0.33106(16) 0.4518(4) 0.46923(15) 0.0198(8) Uani 1 1 d . . .
C6 C 0.36186(16) 0.4739(4) 0.52598(15) 0.0183(7) Uani 1 1 d . . .
C7 C 0.34942(16) 0.4168(4) 0.57229(15) 0.0194(7) Uani 1 1 d . . .
C8 C 0.37946(19) 0.4444(5) 0.62967(15) 0.0281(9) Uani 1 1 d . . .
H8 H 0.4106 0.5031 0.6426 0.034 Uiso 1 1 calc R U .
C9 C 0.35510(19) 0.3713(5) 0.66152(15) 0.0288(9) Uani 1 1 d . . .
H9 H 0.3661 0.3698 0.7010 0.035 Uiso 1 1 calc R U .
C10 C 0.30996(16) 0.2965(4) 0.62550(14) 0.0189(7) Uani 1 1 d . . .
N11 N 0.28706(13) 0.3635(3) 0.45019(11) 0.0176(6) Uani 1 1 d . . .
N12 N 0.30749(13) 0.3272(3) 0.57162(12) 0.0176(6) Uani 1 1 d . . .
C13 C 0.21519(17) 0.3160(4) 0.29678(14) 0.0199(8) Uani 1 1 d . . .
C14 C 0.2506(2) 0.2587(5) 0.27176(17) 0.0326(11) Uani 1 1 d . . .
H14 H 0.2795 0.1999 0.2928 0.039 Uiso 1 1 calc R U .
C15 C 0.2444(2) 0.2861(5) 0.21562(16) 0.0312(10) Uani 1 1 d . . .
H15 H 0.2687 0.2452 0.1985 0.037 Uiso 1 1 calc R U .
C16 C 0.20352(17) 0.3714(4) 0.18584(14) 0.0220(8) Uani 1 1 d . . .
C17 C 0.16630(19) 0.4262(5) 0.20929(17) 0.0318(10) Uani 1 1 d . . .
H17 H 0.1369 0.4823 0.1877 0.038 Uiso 1 1 calc R U .
C18 C 0.17260(19) 0.3978(5) 0.26537(16) 0.0300(10) Uani 1 1 d . . .
H18 H 0.1473 0.4352 0.2819 0.036 Uiso 1 1 calc R U .
I19 I 0.19961(2) 0.43356(3) 0.10442(2) 0.02185(8) Uani 1 1 d . . .
C20 C 0.41096(16) 0.5613(4) 0.53618(15) 0.0226(8) Uani 1 1 d . . .
C21 C 0.40921(18) 0.7056(5) 0.52231(17) 0.0263(9) Uani 1 1 d . . .
H21 H 0.3754 0.7516 0.5072 0.032 Uiso 1 1 calc R U .
C22 C 0.45635(18) 0.7852(5) 0.53017(18) 0.0278(9) Uani 1 1 d . . .
H22 H 0.4549 0.8846 0.5207 0.033 Uiso 1 1 calc R U .
C23 C 0.50489(18) 0.7167(5) 0.55188(18) 0.0305(9) Uani 1 1 d . . .
C24 C 0.5079(2) 0.5733(6) 0.5667(2) 0.0409(12) Uani 1 1 d . . .
H24 H 0.5418 0.5281 0.5824 0.049 Uiso 1 1 calc R U .
C25 C 0.46069(19) 0.4958(6) 0.5584(2) 0.0365(11) Uani 1 1 d . . .
H25 H 0.4624 0.3965 0.5681 0.044 Uiso 1 1 calc R U .
I26 I 0.57666(2) 0.83485(4) 0.56307(2) 0.04300(11) Uani 1 1 d . . .
O27 O 0.20206(12) 0.4258(3) 0.50060(10) 0.0218(6) Uani 1 1 d . . .
C28 C 0.17599(17) 0.5006(4) 0.45461(15) 0.0225(8) Uani 1 1 d . . .
C29 C 0.1988(2) 0.6207(5) 0.4376(2) 0.0364(10) Uani 1 1 d . U .
H29 H 0.2340 0.6517 0.4581 0.044 Uiso 1 1 calc R U .
C30 C 0.1694(2) 0.6945(7) 0.3902(2) 0.0496(13) Uani 1 1 d . U .
H30 H 0.1838 0.7768 0.3775 0.060 Uiso 1 1 calc R U .
C31 C 0.1194(3) 0.6454(7) 0.3625(3) 0.0554(15) Uani 1 1 d . U .
H31 H 0.0995 0.6971 0.3303 0.066 Uiso 1 1 calc R U .
N32 N 0.0962(2) 0.5326(6) 0.3766(2) 0.0525(12) Uani 1 1 d . U .
C33 C 0.1245(2) 0.4606(6) 0.4229(2) 0.0465(11) Uani 1 1 d . U .
H33 H 0.1084 0.3791 0.4342 0.054 Uiso 1 1 calc R U .

loop_
_atom_site_aniso_label
_atom_site_aniso_U_11
_atom_site_aniso_U_22
_atom_site_aniso_U_33
_atom_site_aniso_U_23
_atom_site_aniso_U_13
_atom_site_aniso_U_12
Sn 0.02236(19) 0.01771(18) 0.00669(14) 0.00058(12) 0.00461(13) 0.00059(14)
C1 0.030(2) 0.0191(18) 0.0082(14) 0.0028(13) 0.0054(14) 0.0023(16)
C2 0.026(2) 0.0184(19) 0.0125(15) 0.0033(13) 0.0083(14) 0.0044(15)
C3 0.034(2) 0.028(2) 0.0125(16) 0.0038(15) 0.0090(16) -0.0026(17)
C4 0.031(2) 0.027(2) 0.0164(17) 0.0047(15) 0.0083(16) -0.0046(17)
C5 0.025(2) 0.022(2) 0.0129(16) 0.0018(14) 0.0063(15) 0.0023(15)
C6 0.0244(19) 0.0131(17) 0.0200(17) 0.0059(14) 0.0106(15) 0.0028(15)
C7 0.027(2) 0.0171(19) 0.0128(16) 0.0002(13) 0.0038(14) 0.0003(15)
C8 0.036(2) 0.030(2) 0.0124(17) 0.0009(15) -0.0007(16) -0.0084(19)
C9 0.043(3) 0.029(2) 0.0115(16) 0.0004(16) 0.0036(17) -0.0084(19)
C10 0.028(2) 0.0187(18) 0.0098(15) 0.0032(13) 0.0060(14) 0.0039(15)
N11 0.0241(16) 0.0214(16) 0.0080(12) 0.0038(11) 0.0060(12) 0.0011(13)
N12 0.0243(17) 0.0191(16) 0.0092(13) -0.0002(11) 0.0047(12) 0.0000(13)
C13 0.031(2) 0.0169(19) 0.0119(15) 0.0011(13) 0.0064(15) -0.0010(15)
C14 0.042(3) 0.040(3) 0.0170(18) 0.0118(17) 0.0106(18) 0.021(2)
C15 0.044(3) 0.036(2) 0.0177(18) 0.0055(17) 0.0160(18) 0.012(2)
C16 0.031(2) 0.025(2) 0.0103(15) 0.0022(14) 0.0071(15) -0.0036(17)
C17 0.034(2) 0.044(3) 0.0182(19) 0.0112(18) 0.0088(18) 0.012(2)
C18 0.033(2) 0.044(3) 0.0167(18) 0.0067(17) 0.0137(17) 0.013(2)
I19 0.03007(15) 0.02607(15) 0.00925(11) 0.00324(9) 0.00578(9) -0.00267(10)
C20 0.025(2) 0.024(2) 0.0175(17) -0.0004(15) 0.0054(16) -0.0059(16)
C21 0.029(2) 0.024(2) 0.027(2) 0.0024(16) 0.0103(17) 0.0012(17)
C22 0.031(2) 0.022(2) 0.032(2) 0.0010(17) 0.0119(18) -0.0028(17)
C23 0.027(2) 0.030(2) 0.032(2) 0.0020(18) 0.0045(18) -0.0085(18)
C24 0.026(2) 0.038(3) 0.052(3) 0.015(2) 0.002(2) -0.001(2)
C25 0.028(2) 0.035(3) 0.040(3) 0.016(2) 0.001(2) -0.003(2)
I26 0.03287(18) 0.0373(2) 0.0537(2) 0.00926(15) 0.00579(15) -0.01099(14)
O27 0.0321(16) 0.0218(14) 0.0123(11) -0.0016(10) 0.0077(11) 0.0066(12)
C28 0.031(2) 0.023(2) 0.0168(17) 0.0002(15) 0.0119(16) 0.0083(16)
C29 0.0368(13) 0.0364(13) 0.0378(13) 0.0013(9) 0.0139(9) 0.0016(9)
C30 0.0512(16) 0.0501(16) 0.0497(16) 0.0028(9) 0.0188(10) 0.0021(9)
C31 0.0574(17) 0.0566(17) 0.0524(17) 0.0003(10) 0.0174(10) 0.0043(10)
N32 0.0521(14) 0.0531(15) 0.0508(14) -0.0039(9) 0.0135(10) 0.0049(9)
C33 0.0462(13) 0.0463(14) 0.0463(13) -0.0022(9) 0.0102(9) 0.0017(9)

loop_
_atom_type_symbol
_atom_type_description
_atom_type_scat_dispersion_real
_atom_type_scat_dispersion_imag
_atom_type_scat_source
C C 0.0033 0.0016 'International Tables Vol C Tables 4.2.6.8 and 6.1.1.4'
H H 0.0000 0.0000 'International Tables Vol C Tables 4.2.6.8 and 6.1.1.4'
I I -0.4742 1.8119 'International Tables Vol C Tables 4.2.6.8 and 6.1.1.4'
N N 0.0061 0.0033 'International Tables Vol C Tables 4.2.6.8 and 6.1.1.4'
O O 0.0106 0.0060 'International Tables Vol C Tables 4.2.6.8 and 6.1.1.4'
Sn Sn -0.6537 1.4246 'International Tables Vol C Tables 4.2.6.8 and 6.1.1.4'

loop_
_geom_angle_atom_site_label_1
_geom_angle_atom_site_label_2
_geom_angle_atom_site_label_3
_geom_angle
_geom_angle_site_symmetry_1
_geom_angle_site_symmetry_3
O27 Sn O27 180.0 7_556 .
O27 Sn N11 90.09(12) 7_556 7_556
O27 Sn N11 89.91(12) . 7_556
O27 Sn N11 89.91(12) 7_556 .
O27 Sn N11 90.09(12) . .
N11 Sn N11 180.00(10) 7_556 .
O27 Sn N12 89.98(11) 7_556 .
O27 Sn N12 90.02(11) . .
N11 Sn N12 89.66(12) 7_556 .
N11 Sn N12 90.35(12) . .
O27 Sn N12 90.02(11) 7_556 7_556
O27 Sn N12 89.98(11) . 7_556
N11 Sn N12 90.35(12) 7_556 7_556
N11 Sn N12 89.65(12) . 7_556
N12 Sn N12 180.0 . 7_556
C2 C1 C10 126.6(3) . 7_556
C2 C1 C13 115.6(3) . .
C10 C1 C13 117.7(3) 7_556 .
N11 C2 C1 125.9(3) . .
N11 C2 C3 107.5(3) . .
C1 C2 C3 126.6(3) . .
C4 C3 C2 108.2(3) . .
C4 C3 H3 125.9 . .
C2 C3 H3 125.9 . .
C3 C4 C5 107.6(4) . .
C3 C4 H4 126.2 . .
C5 C4 H4 126.2 . .
N11 C5 C6 126.3(3) . .
N11 C5 C4 108.1(3) . .
C6 C5 C4 125.6(4) . .
C7 C6 C5 125.2(4) . .
C7 C6 C20 118.1(3) . .
C5 C6 C20 116.6(3) . .
N12 C7 C6 127.2(3) . .
N12 C7 C8 107.8(3) . .
C6 C7 C8 125.0(4) . .
C9 C8 C7 107.4(4) . .
C9 C8 H8 126.3 . .
C7 C8 H8 126.3 . .
C8 C9 C10 108.2(3) . .
C8 C9 H9 125.9 . .
C10 C9 H9 125.9 . .
N12 C10 C1 125.8(3) . 7_556
N12 C10 C9 108.0(3) . .
C1 C10 C9 126.1(3) 7_556 .
C2 N11 C5 108.6(3) . .
C2 N11 Sn 125.7(3) . .
C5 N11 Sn 125.6(2) . .
C10 N12 C7 108.6(3) . .
C10 N12 Sn 126.2(3) . .
C7 N12 Sn 125.3(2) . .
C18 C13 C14 119.1(3) . .
C18 C13 C1 121.1(3) . .
C14 C13 C1 119.8(4) . .
C13 C14 C15 120.7(4) . .
C13 C14 H14 119.7 . .
C15 C14 H14 119.7 . .
C16 C15 C14 119.6(4) . .
C16 C15 H15 120.2 . .
C14 C15 H15 120.2 . .
C15 C16 C17 121.0(3) . .
C15 C16 I19 119.6(3) . .
C17 C16 I19 119.2(3) . .
C16 C17 C18 119.0(4) . .
C16 C17 H17 120.5 . .
C18 C17 H17 120.5 . .
C13 C18 C17 120.6(4) . .
C13 C18 H18 119.7 . .
C17 C18 H18 119.7 . .
C21 C20 C25 118.8(4) . .
C21 C20 C6 122.0(4) . .
C25 C20 C6 119.2(4) . .
C20 C21 C22 121.1(4) . .
C20 C21 H21 119.4 . .
C22 C21 H21 119.4 . .
C23 C22 C21 118.6(4) . .
C23 C22 H22 120.7 . .
C21 C22 H22 120.7 . .
C22 C23 C24 121.6(4) . .
C22 C23 I26 119.1(3) . .
C24 C23 I26 119.3(3) . .
C23 C24 C25 119.0(5) . .
C23 C24 H24 120.5 . .
C25 C24 H24 120.5 . .
C24 C25 C20 120.9(4) . .
C24 C25 H25 119.5 . .
C20 C25 H25 119.5 . .
C28 O27 Sn 123.4(2) . .
O27 C28 C29 121.8(4) . .
O27 C28 C33 120.3(4) . .
C29 C28 C33 117.8(4) . .
C30 C29 C28 118.9(5) . .
C30 C29 H29 120.5 . .
C28 C29 H29 120.5 . .
C31 C30 C29 118.0(6) . .
C31 C30 H30 121.0 . .
C29 C30 H30 121.0 . .
N32 C31 C30 125.4(6) . .
N32 C31 H31 117.3 . .
C30 C31 H31 117.3 . .
C31 N32 C33 116.9(5) . .
N32 C33 C28 122.9(5) . .
N32 C33 H33 118.6 . .
C28 C33 H33 118.6 . .

loop_
_geom_bond_atom_site_label_1
_geom_bond_atom_site_label_2
_geom_bond_distance
_geom_bond_site_symmetry_2
Sn O27 2.059(3) 7_556
Sn O27 2.059(3) .
Sn N11 2.092(3) 7_556
Sn N11 2.092(3) .
Sn N12 2.092(3) .
Sn N12 2.092(3) 7_556
C1 C2 1.405(6) .
C1 C10 1.403(5) 7_556
C1 C13 1.498(4) .
C2 N11 1.379(4) .
C2 C3 1.433(5) .
C3 C4 1.354(6) .
C3 H3 0.9500 .
C4 C5 1.431(5) .
C4 H4 0.9500 .
C5 N11 1.373(5) .
C5 C6 1.427(5) .
C6 C7 1.410(5) .
C6 C20 1.472(5) .
C7 N12 1.372(5) .
C7 C8 1.444(5) .
C8 C9 1.352(6) .
C8 H8 0.9500 .
C9 C10 1.429(6) .
C9 H9 0.9500 .
C10 N12 1.372(4) .
C10 C1 1.403(5) 7_556
C13 C18 1.379(6) .
C13 C14 1.377(6) .
C14 C15 1.401(5) .
C14 H14 0.9500 .
C15 C16 1.357(6) .
C15 H15 0.9500 .
C16 C17 1.382(6) .
C16 I19 2.108(3) .
C17 C18 1.400(5) .
C17 H17 0.9500 .
C18 H18 0.9500 .
C20 C21 1.380(6) .
C20 C25 1.388(6) .
C21 C22 1.397(6) .
C21 H21 0.9500 .
C22 C23 1.374(6) .
C22 H22 0.9500 .
C23 C24 1.377(7) .
C23 I26 2.115(4) .
C24 C25 1.388(7) .
C24 H24 0.9500 .
C25 H25 0.9500 .
O27 C28 1.345(5) .
C28 C29 1.393(7) .
C28 C33 1.390(7) .
C29 C30 1.388(7) .
C29 H29 0.9500 .
C30 C31 1.359(9) .
C30 H30 0.9500 .
C31 N32 1.311(8) .
C31 H31 0.9500 .
N32 C33 1.353(7) .
C33 H33 0.9500 .

loop_
_platon_squeeze_void_nr
_platon_squeeze_void_average_x
_platon_squeeze_void_average_y
_platon_squeeze_void_average_z
_platon_squeeze_void_volume
_platon_squeeze_void_count_electrons
_platon_squeeze_void_content
1 0.000 0.025 0.250 403 104 ' '
2 0.000 -0.053 0.750 403 104 ' '
3 0.500 -0.023 0.250 403 104 ' '
4 0.500 -0.016 0.750 403 104 ' '
